data_1512177
loop_
_publ_author_name
'Zhang, Hu'
'Zhao, Liang'
'Wang, De-Xian'
'Wang, Mei-Xiang'

_publ_section_title
;
 Cu(OTf)2-Catalyzed Selective Arene C-H Bond Hydroxylation and Nitration
 with KNO2 as an Ambident O- and N-Nucleophile via a Cu(II)-Cu(III)-Cu(I)
 Mechanism.
;
_journal_issue 15
_journal_name_full 'Organic letters'
_journal_page_first 3836
_journal_page_last 3839
_journal_paper_doi 10.1021/ol401453f
_journal_volume 15
_journal_year 2013
_chemical_formula_moiety 'C25 H24 N8 O2'
_chemical_formula_sum 'C25 H24 N8 O2'
_chemical_formula_weight 468.52
_chemical_name_systematic
; 
 ? 
;
_space_group_IT_number 14
_symmetry_cell_setting monoclinic
_symmetry_space_group_name_Hall '-P 2ybc'
_symmetry_space_group_name_H-M 'P 1 21/c 1'
_atom_sites_solution_hydrogens geom
_atom_sites_solution_primary direct
_atom_sites_solution_secondary difmap
_audit_creation_method SHELXL-97
_cell_angle_alpha 90.00
_cell_angle_beta 92.18(3)
_cell_angle_gamma 90.00
_cell_formula_units_Z 8
_cell_length_a 10.295(2)
_cell_length_b 13.858(3)
_cell_length_c 35.376(7)
_cell_measurement_reflns_used 16296
_cell_measurement_temperature 173(2)
_cell_measurement_theta_max 27.451
_cell_measurement_theta_min 1.1521
_cell_volume 5043.4(18)
_computing_cell_refinement 'CrystalClear (Rigaku Inc., 2008)'
_computing_data_collection 'CrystalClear (Rigaku Inc., 2008)'
_computing_data_reduction 'CrystalClear (Rigaku Inc., 2008)'
_computing_molecular_graphics
;
 Mercury: visualization and analysis of crystal structures, C. F. Macrae,
 P. R. Edgington, P. McCabe, E. Pidcock, G. P. Shields, R. Taylor,
 M. Towler and J. van de Streek, J. Appl. Cryst., 39, 453-457, 2006.
;
_computing_publication_material 'SHELX-97 (Sheldrick, 2008)'
_computing_structure_refinement 'SHELX-97 (Sheldrick, 2008)'
_computing_structure_solution 'SHELX-97 (Sheldrick, 2008)'
_diffrn_ambient_temperature 173(2)
_diffrn_detector_area_resol_mean 28.5714
_diffrn_measured_fraction_theta_full 0.997
_diffrn_measured_fraction_theta_max 0.997
_diffrn_measurement_device_type 'MM007HF + CCD (Saturn724+)'
_diffrn_measurement_method '\w scans at fixed \c = 45\%'
_diffrn_radiation_monochromator Confocal
_diffrn_radiation_source 'Rotating Anode'
_diffrn_radiation_type MoK\a
_diffrn_radiation_wavelength 0.71073
_diffrn_reflns_av_R_equivalents 0.0748
_diffrn_reflns_av_sigmaI/netI 0.0662
_diffrn_reflns_limit_h_max 13
_diffrn_reflns_limit_h_min -12
_diffrn_reflns_limit_k_max 17
_diffrn_reflns_limit_k_min -17
_diffrn_reflns_limit_l_max 45
_diffrn_reflns_limit_l_min -45
_diffrn_reflns_number 40698
_diffrn_reflns_theta_full 27.45
_diffrn_reflns_theta_max 27.45
_diffrn_reflns_theta_min 1.58
_exptl_absorpt_coefficient_mu 0.083
_exptl_absorpt_correction_T_max 1.0000
_exptl_absorpt_correction_T_min 0.7099
_exptl_absorpt_correction_type multi-scan
_exptl_absorpt_process_details 'CrystalClear (Rigaku Inc., 2008)'
_exptl_crystal_colour yellow
_exptl_crystal_density_diffrn 1.234
_exptl_crystal_density_method 'not measured'
_exptl_crystal_description block
_exptl_crystal_F_000 1968
_exptl_crystal_size_max 0.36
_exptl_crystal_size_mid 0.34
_exptl_crystal_size_min 0.18
_platon_squeeze_details
;
;
_refine_diff_density_max 0.321
_refine_diff_density_min -0.227
_refine_diff_density_rms 0.055
_refine_ls_extinction_method none
_refine_ls_goodness_of_fit_ref 1.201
_refine_ls_hydrogen_treatment constr
_refine_ls_matrix_type full
_refine_ls_number_parameters 639
_refine_ls_number_reflns 11492
_refine_ls_number_restraints 0
_refine_ls_restrained_S_all 1.201
_refine_ls_R_factor_all 0.1240
_refine_ls_R_factor_gt 0.0967
_refine_ls_shift/su_max 0.001
_refine_ls_shift/su_mean 0.000
_refine_ls_structure_factor_coef Fsqd
_refine_ls_weighting_details 'calc w=1/[\s^2^(Fo^2^)+(0.0572P)^2^+4.8284P] where P=(Fo^2^+2Fc^2^)/3'
_refine_ls_weighting_scheme calc
_refine_ls_wR_factor_gt 0.2032
_refine_ls_wR_factor_ref 0.2173
_reflns_number_gt 8795
_reflns_number_total 11492
_reflns_threshold_expression >2sigma(I)
_cod_data_source_file ol401453f_si_001.cif
_cod_data_source_block a
_cod_original_cell_volume 5043.6(18)
_cod_original_sg_symbol_H-M P2(1)/c
_cod_database_code 1512177

loop_
_symmetry_equiv_pos_as_xyz
'x, y, z'
'-x, y+1/2, -z+1/2'
'-x, -y, -z'
'x, -y-1/2, z-1/2'

loop_
_atom_site_label
_atom_site_type_symbol
_atom_site_fract_x
_atom_site_fract_y
_atom_site_fract_z
_atom_site_U_iso_or_equiv
_atom_site_adp_type
_atom_site_occupancy
_atom_site_symmetry_multiplicity
_atom_site_calc_flag
_atom_site_refinement_flags
O1 O 0.0721(3) 0.2445(2) -0.07768(8) 0.0635(8) Uani 1 1 d .
O2 O 0.0825(2) 0.2764(2) -0.01819(7) 0.0539(7) Uani 1 1 d .
O3 O 0.9440(3) 0.40064(19) 0.26652(8) 0.0547(7) Uani 1 1 d .
O4 O 0.9967(2) 0.4527(2) 0.32267(8) 0.0588(7) Uani 1 1 d .
N1 N 0.1321(3) 0.26126(19) -0.04821(8) 0.0379(6) Uani 1 1 d .
N2 N 0.2677(3) 0.4358(2) -0.03270(8) 0.0414(7) Uani 1 1 d .
N3 N 0.3084(2) 0.41141(18) 0.03063(7) 0.0338(6) Uani 1 1 d .
N4 N 0.3526(3) 0.3704(2) 0.09294(7) 0.0403(6) Uani 1 1 d .
N5 N 0.3334(2) 0.20551(19) 0.07790(7) 0.0343(6) Uani 1 1 d .
N6 N 0.2973(3) 0.0427(2) 0.06159(8) 0.0418(7) Uani 1 1 d .
N7 N 0.2763(2) 0.06284(18) -0.00327(7) 0.0313(5) Uani 1 1 d .
N8 N 0.2708(3) 0.0924(2) -0.06689(7) 0.0389(6) Uani 1 1 d .
N9 N 0.9170(3) 0.43114(19) 0.29726(8) 0.0381(6) Uani 1 1 d .
N10 N 0.8036(2) 0.61136(18) 0.28501(7) 0.0329(6) Uani 1 1 d .
N11 N 0.6988(2) 0.59190(18) 0.22713(7) 0.0308(5) Uani 1 1 d .
N12 N 0.5864(3) 0.5585(2) 0.17127(8) 0.0431(7) Uani 1 1 d .
N13 N 0.6076(3) 0.39374(19) 0.18490(7) 0.0352(6) Uani 1 1 d .
N14 N 0.6452(3) 0.2300(2) 0.19890(8) 0.0401(6) Uani 1 1 d .
N15 N 0.7125(3) 0.24435(18) 0.26143(8) 0.0360(6) Uani 1 1 d .
N16 N 0.7735(3) 0.2745(2) 0.32332(8) 0.0436(7) Uani 1 1 d .
C1 C 0.2760(3) 0.2641(2) -0.04901(8) 0.0324(7) Uani 1 1 d .
C2 C 0.3405(3) 0.1797(2) -0.05857(8) 0.0338(7) Uani 1 1 d .
C3 C 0.4748(3) 0.1828(3) -0.05848(9) 0.0413(8) Uani 1 1 d .
H3 H 0.5220 0.1266 -0.0649 0.050 Uiso 1 1 calc R
C4 C 0.5411(3) 0.2667(3) -0.04913(10) 0.0439(8) Uani 1 1 d .
H4 H 0.6334 0.2675 -0.0489 0.053 Uiso 1 1 calc R
C5 C 0.4735(3) 0.3504(2) -0.03998(9) 0.0384(7) Uani 1 1 d .
H5 H 0.5200 0.4079 -0.0338 0.046 Uiso 1 1 calc R
C6 C 0.3384(3) 0.3499(2) -0.03985(8) 0.0336(7) Uani 1 1 d .
C7 C 0.1954(4) 0.4820(3) -0.06424(11) 0.0555(10) Uani 1 1 d .
H7C H 0.2276 0.5479 -0.0675 0.083 Uiso 1 1 calc R
H7A H 0.1028 0.4840 -0.0588 0.083 Uiso 1 1 calc R
H7B H 0.2075 0.4451 -0.0875 0.083 Uiso 1 1 calc R
C8 C 0.2529(3) 0.4668(2) 0.00421(9) 0.0361(7) Uani 1 1 d .
C9 C 0.1825(3) 0.5505(3) 0.01264(12) 0.0483(9) Uani 1 1 d .
H9 H 0.1457 0.5904 -0.0068 0.058 Uiso 1 1 calc R
C10 C 0.1694(4) 0.5718(3) 0.05019(12) 0.0526(10) Uani 1 1 d .
H10 H 0.1221 0.6277 0.0569 0.063 Uiso 1 1 calc R
C11 C 0.2233(3) 0.5142(3) 0.07819(11) 0.0477(9) Uani 1 1 d .
H11 H 0.2130 0.5287 0.1042 0.057 Uiso 1 1 calc R
C12 C 0.2941(3) 0.4332(2) 0.06706(9) 0.0373(7) Uani 1 1 d .
C13 C 0.2980(4) 0.3613(3) 0.13050(10) 0.0513(9) Uani 1 1 d .
H13A H 0.2090 0.3364 0.1279 0.077 Uiso 1 1 calc R
H13C H 0.2971 0.4247 0.1427 0.077 Uiso 1 1 calc R
H13B H 0.3514 0.3167 0.1460 0.077 Uiso 1 1 calc R
C14 C 0.4076(3) 0.2847(2) 0.07765(8) 0.0363(7) Uani 1 1 d .
C15 C 0.5299(3) 0.2871(3) 0.06317(10) 0.0481(9) Uani 1 1 d .
H15 H 0.5806 0.3444 0.0642 0.058 Uiso 1 1 calc R
C16 C 0.5769(3) 0.2034(3) 0.04707(10) 0.0499(9) Uani 1 1 d .
H16 H 0.6604 0.2026 0.0365 0.060 Uiso 1 1 calc R
C17 C 0.5017(3) 0.1218(3) 0.04656(10) 0.0449(8) Uani 1 1 d .
H17 H 0.5321 0.0636 0.0358 0.054 Uiso 1 1 calc R
C18 C 0.3793(3) 0.1259(2) 0.06219(8) 0.0356(7) Uani 1 1 d .
C19 C 0.2330(5) 0.0188(3) 0.09631(11) 0.0676(12) Uani 1 1 d .
H19A H 0.1427 0.0413 0.0945 0.101 Uiso 1 1 calc R
H19C H 0.2785 0.0503 0.1178 0.101 Uiso 1 1 calc R
H19B H 0.2344 -0.0513 0.1000 0.101 Uiso 1 1 calc R
C20 C 0.2438(3) 0.0113(2) 0.02704(9) 0.0352(7) Uani 1 1 d .
C21 C 0.1625(4) -0.0688(2) 0.02422(11) 0.0477(9) Uani 1 1 d .
H21 H 0.1414 -0.1050 0.0459 0.057 Uiso 1 1 calc R
C22 C 0.1138(4) -0.0935(3) -0.01137(11) 0.0533(10) Uani 1 1 d .
H22 H 0.0566 -0.1471 -0.0141 0.064 Uiso 1 1 calc R
C23 C 0.1461(3) -0.0426(3) -0.04302(10) 0.0440(8) Uani 1 1 d .
H23 H 0.1135 -0.0601 -0.0675 0.053 Uiso 1 1 calc R
C24 C 0.2295(3) 0.0366(2) -0.03730(9) 0.0329(7) Uani 1 1 d .
C25 C 0.2371(4) 0.0681(3) -0.10609(10) 0.0566(10) Uani 1 1 d .
H25B H 0.2653 0.0020 -0.1113 0.085 Uiso 1 1 calc R
H25C H 0.2807 0.1129 -0.1229 0.085 Uiso 1 1 calc R
H25A H 0.1428 0.0729 -0.1105 0.085 Uiso 1 1 calc R
C26 C 0.7783(3) 0.4447(2) 0.30540(8) 0.0306(6) Uani 1 1 d .
C27 C 0.7103(3) 0.3658(2) 0.31847(9) 0.0362(7) Uani 1 1 d .
C28 C 0.5815(3) 0.3797(3) 0.32601(10) 0.0441(8) Uani 1 1 d .
H28 H 0.5316 0.3279 0.3354 0.053 Uiso 1 1 calc R
C29 C 0.5246(3) 0.4692(3) 0.31988(10) 0.0466(9) Uani 1 1 d .
H29 H 0.4354 0.4778 0.3250 0.056 Uiso 1 1 calc R
C30 C 0.5945(3) 0.5462(2) 0.30640(9) 0.0387(7) Uani 1 1 d .
H30 H 0.5534 0.6069 0.3023 0.046 Uiso 1 1 calc R
C31 C 0.7246(3) 0.5348(2) 0.29883(8) 0.0297(6) Uani 1 1 d .
C32 C 0.8774(3) 0.6699(2) 0.31279(9) 0.0397(7) Uani 1 1 d .
H32C H 0.9653 0.6807 0.3040 0.060 Uiso 1 1 calc R
H32B H 0.8825 0.6361 0.3371 0.060 Uiso 1 1 calc R
H32A H 0.8338 0.7322 0.3158 0.060 Uiso 1 1 calc R
C33 C 0.7794(3) 0.6456(2) 0.24851(8) 0.0280(6) Uani 1 1 d .
C34 C 0.8371(3) 0.7301(2) 0.23546(9) 0.0348(7) Uani 1 1 d .
H34 H 0.8944 0.7675 0.2512 0.042 Uiso 1 1 calc R
C35 C 0.8064(3) 0.7563(2) 0.19853(10) 0.0415(8) Uani 1 1 d .
H35 H 0.8446 0.8128 0.1885 0.050 Uiso 1 1 calc R
C36 C 0.7219(3) 0.7027(2) 0.17578(9) 0.0384(7) Uani 1 1 d .
H36 H 0.7001 0.7217 0.1505 0.046 Uiso 1 1 calc R
C37 C 0.6698(3) 0.6194(2) 0.19146(8) 0.0316(6) Uani 1 1 d .
C38 C 0.5347(5) 0.5800(3) 0.13459(10) 0.0658(12) Uani 1 1 d .
H38A H 0.5075 0.5201 0.1219 0.099 Uiso 1 1 calc R
H38C H 0.6013 0.6120 0.1200 0.099 Uiso 1 1 calc R
H38B H 0.4596 0.6229 0.1366 0.099 Uiso 1 1 calc R
C39 C 0.5407(3) 0.4751(2) 0.19051(8) 0.0360(7) Uani 1 1 d .
C40 C 0.4376(3) 0.4818(2) 0.21347(9) 0.0376(7) Uani 1 1 d .
H40 H 0.3931 0.5413 0.2164 0.045 Uiso 1 1 calc R
C41 C 0.3993(3) 0.3997(2) 0.23247(9) 0.0391(7) Uani 1 1 d .
H41 H 0.3268 0.4016 0.2483 0.047 Uiso 1 1 calc R
C42 C 0.4678(3) 0.3155(2) 0.22803(9) 0.0350(7) Uani 1 1 d .
H42 H 0.4448 0.2585 0.2411 0.042 Uiso 1 1 calc R
C43 C 0.5712(3) 0.3157(2) 0.20402(9) 0.0342(7) Uani 1 1 d .
C44 C 0.6766(4) 0.2032(3) 0.15996(10) 0.0554(10) Uani 1 1 d .
H44A H 0.6243 0.2422 0.1420 0.083 Uiso 1 1 calc R
H44B H 0.6574 0.1347 0.1558 0.083 Uiso 1 1 calc R
H44C H 0.7691 0.2151 0.1562 0.083 Uiso 1 1 calc R
C45 C 0.7178(3) 0.1933(2) 0.22947(10) 0.0372(7) Uani 1 1 d .
C46 C 0.7925(3) 0.1091(3) 0.22683(11) 0.0449(8) Uani 1 1 d .
H46 H 0.7952 0.0734 0.2039 0.054 Uiso 1 1 calc R
C47 C 0.8618(3) 0.0803(3) 0.25908(12) 0.0512(10) Uani 1 1 d .
H47 H 0.9138 0.0238 0.2582 0.061 Uiso 1 1 calc R
C48 C 0.8577(3) 0.1310(3) 0.29238(12) 0.0475(9) Uani 1 1 d .
H48 H 0.9042 0.1101 0.3146 0.057 Uiso 1 1 calc R
C49 C 0.7818(3) 0.2149(2) 0.29199(10) 0.0387(7) Uani 1 1 d .
C50 C 0.8403(5) 0.2527(3) 0.35901(11) 0.0698(13) Uani 1 1 d .
H50A H 0.8109 0.1900 0.3682 0.105 Uiso 1 1 calc R
H50C H 0.8211 0.3028 0.3775 0.105 Uiso 1 1 calc R
H50B H 0.9342 0.2505 0.3555 0.105 Uiso 1 1 calc R

loop_
_atom_site_aniso_label
_atom_site_aniso_U_11
_atom_site_aniso_U_22
_atom_site_aniso_U_33
_atom_site_aniso_U_23
_atom_site_aniso_U_13
_atom_site_aniso_U_12
O1 0.0495(15) 0.079(2) 0.0602(17) -0.0213(15) -0.0204(13) 0.0041(14)
O2 0.0409(14) 0.0681(18) 0.0537(16) 0.0004(14) 0.0130(12) -0.0019(12)
O3 0.0614(16) 0.0476(15) 0.0569(16) -0.0054(13) 0.0256(13) 0.0050(12)
O4 0.0438(14) 0.0643(18) 0.0672(18) -0.0012(15) -0.0122(13) 0.0049(13)
N1 0.0353(14) 0.0358(15) 0.0421(16) -0.0045(13) -0.0036(12) -0.0016(11)
N2 0.0521(17) 0.0309(15) 0.0405(16) 0.0037(12) -0.0073(13) 0.0051(12)
N3 0.0371(14) 0.0282(13) 0.0360(14) -0.0017(11) -0.0004(11) -0.0020(11)
N4 0.0500(16) 0.0404(16) 0.0306(14) -0.0054(12) 0.0032(12) -0.0045(13)
N5 0.0378(14) 0.0384(15) 0.0263(13) 0.0019(11) -0.0019(10) 0.0030(11)
N6 0.0573(18) 0.0361(15) 0.0324(14) 0.0069(12) 0.0067(12) 0.0038(13)
N7 0.0372(14) 0.0276(13) 0.0292(13) 0.0020(11) 0.0040(10) 0.0022(10)
N8 0.0548(17) 0.0350(15) 0.0267(13) -0.0012(11) -0.0021(12) -0.0054(12)
N9 0.0424(15) 0.0293(14) 0.0428(16) 0.0045(12) 0.0047(13) 0.0056(12)
N10 0.0426(15) 0.0267(13) 0.0292(13) 0.0026(11) -0.0028(11) -0.0024(11)
N11 0.0370(14) 0.0293(13) 0.0263(12) 0.0042(10) 0.0047(10) -0.0033(10)
N12 0.0587(18) 0.0371(16) 0.0325(14) 0.0114(12) -0.0111(13) -0.0156(13)
N13 0.0420(15) 0.0341(14) 0.0291(13) 0.0002(11) -0.0034(11) -0.0073(12)
N14 0.0532(17) 0.0343(15) 0.0329(14) -0.0043(12) 0.0049(12) -0.0001(12)
N15 0.0429(15) 0.0265(13) 0.0387(15) 0.0023(12) 0.0017(12) -0.0006(11)
N16 0.0614(19) 0.0311(15) 0.0374(15) 0.0059(12) -0.0106(13) 0.0030(13)
C1 0.0355(16) 0.0370(17) 0.0247(14) 0.0034(13) 0.0010(12) -0.0031(13)
C2 0.0438(18) 0.0299(16) 0.0277(15) 0.0061(13) 0.0030(13) -0.0009(13)
C3 0.0424(18) 0.0435(19) 0.0387(18) 0.0009(15) 0.0081(14) 0.0075(15)
C4 0.0368(18) 0.054(2) 0.0419(19) 0.0046(17) 0.0084(14) -0.0044(15)
C5 0.0452(18) 0.0348(17) 0.0351(17) 0.0061(14) -0.0001(14) -0.0089(14)
C6 0.0417(17) 0.0330(17) 0.0260(15) 0.0039(13) 0.0004(12) -0.0025(13)
C7 0.062(2) 0.045(2) 0.057(2) 0.0103(19) -0.0191(19) 0.0052(18)
C8 0.0341(16) 0.0284(16) 0.0454(18) -0.0032(14) -0.0026(13) -0.0048(12)
C9 0.0438(19) 0.0336(19) 0.067(3) -0.0015(17) -0.0068(17) 0.0012(15)
C10 0.046(2) 0.040(2) 0.073(3) -0.019(2) 0.0087(19) 0.0028(16)
C11 0.050(2) 0.041(2) 0.052(2) -0.0159(17) 0.0057(17) -0.0038(16)
C12 0.0403(17) 0.0320(17) 0.0396(18) -0.0051(14) 0.0028(14) -0.0109(13)
C13 0.064(2) 0.057(2) 0.0339(18) -0.0101(17) 0.0071(16) -0.0112(19)
C14 0.0377(17) 0.0444(19) 0.0262(15) 0.0006(14) -0.0060(12) -0.0032(14)
C15 0.0401(19) 0.061(2) 0.043(2) 0.0010(18) -0.0043(15) -0.0064(17)
C16 0.0314(17) 0.072(3) 0.046(2) 0.0060(19) -0.0022(15) 0.0056(17)
C17 0.0427(19) 0.054(2) 0.0376(18) 0.0047(16) 0.0002(14) 0.0162(16)
C18 0.0419(17) 0.0397(18) 0.0247(15) 0.0074(13) -0.0051(12) 0.0032(14)
C19 0.103(3) 0.063(3) 0.037(2) 0.009(2) 0.017(2) -0.020(3)
C20 0.0455(18) 0.0258(16) 0.0349(16) 0.0018(13) 0.0089(13) 0.0076(13)
C21 0.065(2) 0.0326(18) 0.047(2) 0.0024(16) 0.0221(18) -0.0064(16)
C22 0.060(2) 0.038(2) 0.063(2) -0.0113(18) 0.0190(19) -0.0121(17)
C23 0.0441(19) 0.042(2) 0.046(2) -0.0173(16) 0.0053(15) -0.0066(15)
C24 0.0338(16) 0.0300(16) 0.0352(16) -0.0039(13) 0.0053(12) 0.0056(12)
C25 0.092(3) 0.047(2) 0.0308(18) -0.0097(16) 0.0007(19) -0.006(2)
C26 0.0375(16) 0.0309(16) 0.0232(14) -0.0019(12) -0.0004(12) -0.0003(12)
C27 0.0491(19) 0.0285(16) 0.0307(16) 0.0043(13) -0.0008(13) 0.0008(14)
C28 0.049(2) 0.041(2) 0.0421(19) 0.0131(16) 0.0036(15) -0.0048(15)
C29 0.0375(18) 0.053(2) 0.050(2) 0.0136(18) 0.0106(15) -0.0023(15)
C30 0.0393(17) 0.0357(18) 0.0415(18) 0.0101(14) 0.0060(14) 0.0081(14)
C31 0.0374(16) 0.0279(15) 0.0239(14) 0.0024(12) 0.0038(12) 0.0004(12)
C32 0.052(2) 0.0358(18) 0.0317(16) -0.0040(14) 0.0004(14) -0.0023(15)
C33 0.0314(14) 0.0229(14) 0.0299(15) 0.0011(12) 0.0045(11) 0.0040(11)
C34 0.0332(16) 0.0311(16) 0.0401(17) 0.0012(14) 0.0008(13) -0.0026(12)
C35 0.0440(18) 0.0329(18) 0.048(2) 0.0123(15) 0.0086(15) -0.0062(14)
C36 0.0483(19) 0.0336(17) 0.0333(16) 0.0132(14) 0.0017(14) -0.0023(14)
C37 0.0374(16) 0.0300(16) 0.0276(15) 0.0033(13) 0.0040(12) 0.0019(12)
C38 0.092(3) 0.067(3) 0.036(2) 0.016(2) -0.015(2) -0.028(2)
C39 0.0450(18) 0.0350(17) 0.0275(15) 0.0030(13) -0.0054(13) -0.0066(14)
C40 0.0404(17) 0.0308(17) 0.0414(18) 0.0016(14) -0.0018(14) 0.0000(13)
C41 0.0387(17) 0.0384(18) 0.0402(18) -0.0005(15) 0.0014(14) -0.0021(14)
C42 0.0419(17) 0.0301(16) 0.0332(16) -0.0005(13) 0.0032(13) -0.0056(13)
C43 0.0427(17) 0.0298(16) 0.0297(15) -0.0029(13) -0.0024(13) -0.0041(13)
C44 0.078(3) 0.048(2) 0.041(2) -0.0104(18) 0.0127(19) 0.003(2)
C45 0.0372(17) 0.0291(16) 0.0457(19) 0.0017(14) 0.0056(14) -0.0040(13)
C46 0.0444(19) 0.0373(19) 0.053(2) -0.0027(16) 0.0092(16) 0.0061(15)
C47 0.0370(18) 0.040(2) 0.078(3) 0.0025(19) 0.0123(18) 0.0086(15)
C48 0.0393(18) 0.0378(19) 0.065(2) 0.0094(18) -0.0006(17) 0.0013(15)
C49 0.0388(17) 0.0299(16) 0.0472(19) 0.0107(15) -0.0021(14) -0.0034(13)
C50 0.111(4) 0.049(2) 0.047(2) 0.009(2) -0.024(2) 0.017(2)

loop_
_atom_type_symbol
_atom_type_description
_atom_type_scat_dispersion_real
_atom_type_scat_dispersion_imag
_atom_type_scat_source
C C 0.0033 0.0016 'International Tables Vol C Tables 4.2.6.8 and 6.1.1.4'
H H 0.0000 0.0000 'International Tables Vol C Tables 4.2.6.8 and 6.1.1.4'
N N 0.0061 0.0033 'International Tables Vol C Tables 4.2.6.8 and 6.1.1.4'
O O 0.0106 0.0060 'International Tables Vol C Tables 4.2.6.8 and 6.1.1.4'

loop_
_geom_angle_atom_site_label_1
_geom_angle_atom_site_label_2
_geom_angle_atom_site_label_3
_geom_angle
O1 N1 O2 124.5(3)
O1 N1 C1 117.7(3)
O2 N1 C1 117.8(3)
C8 N2 C6 120.1(3)
C8 N2 C7 120.7(3)
C6 N2 C7 118.6(3)
C8 N3 C12 119.3(3)
C12 N4 C14 116.1(3)
C12 N4 C13 118.8(3)
C14 N4 C13 116.2(3)
C18 N5 C14 117.7(3)
C20 N6 C18 118.6(3)
C20 N6 C19 119.5(3)
C18 N6 C19 117.3(3)
C24 N7 C20 119.0(3)
C24 N8 C2 118.9(2)
C24 N8 C25 121.5(3)
C2 N8 C25 119.4(3)
O3 N9 O4 124.9(3)
O3 N9 C26 118.5(3)
O4 N9 C26 116.6(3)
C33 N10 C31 119.1(2)
C33 N10 C32 120.3(2)
C31 N10 C32 117.9(2)
C33 N11 C37 119.2(3)
C37 N12 C38 123.3(3)
C37 N12 C39 117.2(2)
C38 N12 C39 119.2(3)
C43 N13 C39 116.8(3)
C45 N14 C43 118.7(3)
C45 N14 C44 120.3(3)
C43 N14 C44 117.7(3)
C45 N15 C49 119.0(3)
C49 N16 C27 118.2(3)
C49 N16 C50 122.0(3)
C27 N16 C50 119.3(3)
C6 C1 C2 123.8(3)
C6 C1 N1 118.2(3)
C2 C1 N1 117.9(3)
C3 C2 C1 117.4(3)
C3 C2 N8 121.3(3)
C1 C2 N8 121.3(3)
C4 C3 C2 120.7(3)
C4 C3 H3 119.6
C2 C3 H3 119.6
C3 C4 C5 120.6(3)
C3 C4 H4 119.7
C5 C4 H4 119.7
C6 C5 C4 120.2(3)
C6 C5 H5 119.9
C4 C5 H5 119.9
C1 C6 C5 117.3(3)
C1 C6 N2 121.7(3)
C5 C6 N2 121.0(3)
N2 C7 H7C 109.5
N2 C7 H7A 109.5
H7C C7 H7A 109.5
N2 C7 H7B 109.5
H7C C7 H7B 109.5
H7A C7 H7B 109.5
N3 C8 N2 115.2(3)
N3 C8 C9 122.8(3)
N2 C8 C9 122.0(3)
C10 C9 C8 117.0(4)
C10 C9 H9 121.5
C8 C9 H9 121.5
C9 C10 C11 121.4(3)
C9 C10 H10 119.3
C11 C10 H10 119.3
C10 C11 C12 117.6(3)
C10 C11 H11 121.2
C12 C11 H11 121.2
N3 C12 N4 115.8(3)
N3 C12 C11 121.9(3)
N4 C12 C11 122.3(3)
N4 C13 H13A 109.5
N4 C13 H13C 109.5
H13A C13 H13C 109.5
N4 C13 H13B 109.5
H13A C13 H13B 109.5
H13C C13 H13B 109.5
N5 C14 C15 123.6(3)
N5 C14 N4 116.4(3)
C15 C14 N4 120.0(3)
C14 C15 C16 118.0(3)
C14 C15 H15 121.0
C16 C15 H15 121.0
C17 C16 C15 119.3(3)
C17 C16 H16 120.3
C15 C16 H16 120.3
C16 C17 C18 118.6(3)
C16 C17 H17 120.7
C18 C17 H17 120.7
N5 C18 C17 122.7(3)
N5 C18 N6 117.2(3)
C17 C18 N6 120.2(3)
N6 C19 H19A 109.5
N6 C19 H19C 109.5
H19A C19 H19C 109.5
N6 C19 H19B 109.5
H19A C19 H19B 109.5
H19C C19 H19B 109.5
N7 C20 C21 122.4(3)
N7 C20 N6 115.7(3)
C21 C20 N6 122.0(3)
C22 C21 C20 117.4(3)
C22 C21 H21 121.3
C20 C21 H21 121.3
C23 C22 C21 121.6(3)
C23 C22 H22 119.2
C21 C22 H22 119.2
C22 C23 C24 116.7(3)
C22 C23 H23 121.6
C24 C23 H23 121.6
N7 C24 N8 114.9(3)
N7 C24 C23 122.9(3)
N8 C24 C23 122.2(3)
N8 C25 H25B 109.5
N8 C25 H25C 109.5
H25B C25 H25C 109.5
N8 C25 H25A 109.5
H25B C25 H25A 109.5
H25C C25 H25A 109.5
C31 C26 C27 124.4(3)
C31 C26 N9 117.7(3)
C27 C26 N9 117.9(3)
C28 C27 C26 117.2(3)
C28 C27 N16 122.5(3)
C26 C27 N16 120.3(3)
C27 C28 C29 120.0(3)
C27 C28 H28 120.0
C29 C28 H28 120.0
C30 C29 C28 121.5(3)
C30 C29 H29 119.2
C28 C29 H29 119.2
C29 C30 C31 119.9(3)
C29 C30 H30 120.0
C31 C30 H30 120.0
C26 C31 C30 117.0(3)
C26 C31 N10 119.8(3)
C30 C31 N10 123.1(3)
N10 C32 H32C 109.5
N10 C32 H32B 109.5
H32C C32 H32B 109.5
N10 C32 H32A 109.5
H32C C32 H32A 109.5
H32B C32 H32A 109.5
N11 C33 N10 115.0(3)
N11 C33 C34 123.0(3)
N10 C33 C34 122.0(3)
C35 C34 C33 116.6(3)
C35 C34 H34 121.7
C33 C34 H34 121.7
C36 C35 C34 121.7(3)
C36 C35 H35 119.1
C34 C35 H35 119.1
C35 C36 C37 117.2(3)
C35 C36 H36 121.4
C37 C36 H36 121.4
N11 C37 N12 115.1(3)
N11 C37 C36 122.2(3)
N12 C37 C36 122.7(3)
N12 C38 H38A 109.5
N12 C38 H38C 109.5
H38A C38 H38C 109.5
N12 C38 H38B 109.5
H38A C38 H38B 109.5
H38C C38 H38B 109.5
N13 C39 C40 124.2(3)
N13 C39 N12 115.4(3)
C40 C39 N12 120.4(3)
C39 C40 C41 118.3(3)
C39 C40 H40 120.8
C41 C40 H40 120.8
C42 C41 C40 119.0(3)
C42 C41 H41 120.5
C40 C41 H41 120.5
C41 C42 C43 118.5(3)
C41 C42 H42 120.7
C43 C42 H42 120.7
N13 C43 C42 123.2(3)
N13 C43 N14 116.6(3)
C42 C43 N14 120.2(3)
N14 C44 H44A 109.5
N14 C44 H44B 109.5
H44A C44 H44B 109.5
N14 C44 H44C 109.5
H44A C44 H44C 109.5
H44B C44 H44C 109.5
N15 C45 N14 115.3(3)
N15 C45 C46 122.5(3)
N14 C45 C46 122.2(3)
C47 C46 C45 116.9(3)
C47 C46 H46 121.5
C45 C46 H46 121.5
C48 C47 C46 122.0(3)
C48 C47 H47 119.0
C46 C47 H47 119.0
C47 C48 C49 116.8(3)
C47 C48 H48 121.6
C49 C48 H48 121.6
N15 C49 N16 114.6(3)
N15 C49 C48 122.8(3)
N16 C49 C48 122.5(3)
N16 C50 H50A 109.5
N16 C50 H50C 109.5
H50A C50 H50C 109.5
N16 C50 H50B 109.5
H50A C50 H50B 109.5
H50C C50 H50B 109.5

loop_
_geom_bond_atom_site_label_1
_geom_bond_atom_site_label_2
_geom_bond_distance
O1 N1 1.214(3)
O2 N1 1.214(3)
O3 N9 1.209(4)
O4 N9 1.231(4)
N1 C1 1.483(4)
N2 C8 1.388(4)
N2 C6 1.423(4)
N2 C7 1.465(4)
N3 C8 1.322(4)
N3 C12 1.337(4)
N4 C12 1.384(4)
N4 C14 1.432(4)
N4 C13 1.468(4)
N5 C18 1.330(4)
N5 C14 1.337(4)
N6 C20 1.391(4)
N6 C18 1.429(4)
N6 C19 1.456(4)
N7 C24 1.331(4)
N7 C20 1.341(4)
N8 C24 1.381(4)
N8 C2 1.431(4)
N8 C25 1.456(4)
N9 C26 1.479(4)
N10 C33 1.389(4)
N10 C31 1.434(4)
N10 C32 1.465(4)
N11 C33 1.330(4)
N11 C37 1.341(4)
N12 C37 1.382(4)
N12 C38 1.416(4)
N12 C39 1.430(4)
N13 C43 1.337(4)
N13 C39 1.340(4)
N14 C45 1.388(4)
N14 C43 1.426(4)
N14 C44 1.474(4)
N15 C45 1.337(4)
N15 C49 1.337(4)
N16 C49 1.388(4)
N16 C27 1.430(4)
N16 C50 1.447(4)
C1 C6 1.385(4)
C1 C2 1.393(4)
C2 C3 1.383(4)
C3 C4 1.383(5)
C3 H3 0.9500
C4 C5 1.396(5)
C4 H4 0.9500
C5 C6 1.391(4)
C5 H5 0.9500
C7 H7C 0.9800
C7 H7A 0.9800
C7 H7B 0.9800
C8 C9 1.406(5)
C9 C10 1.373(5)
C9 H9 0.9500
C10 C11 1.373(5)
C10 H10 0.9500
C11 C12 1.403(5)
C11 H11 0.9500
C13 H13A 0.9800
C13 H13C 0.9800
C13 H13B 0.9800
C14 C15 1.378(5)
C15 C16 1.388(5)
C15 H15 0.9500
C16 C17 1.370(5)
C16 H16 0.9500
C17 C18 1.396(5)
C17 H17 0.9500
C19 H19A 0.9800
C19 H19C 0.9800
C19 H19B 0.9800
C20 C21 1.391(5)
C21 C22 1.381(5)
C21 H21 0.9500
C22 C23 1.375(5)
C22 H22 0.9500
C23 C24 1.403(4)
C23 H23 0.9500
C25 H25B 0.9800
C25 H25C 0.9800
C25 H25A 0.9800
C26 C31 1.382(4)
C26 C27 1.387(4)
C27 C28 1.376(5)
C28 C29 1.385(5)
C28 H28 0.9500
C29 C30 1.383(5)
C29 H29 0.9500
C30 C31 1.385(4)
C30 H30 0.9500
C32 H32C 0.9800
C32 H32B 0.9800
C32 H32A 0.9800
C33 C34 1.398(4)
C34 C35 1.381(4)
C34 H34 0.9500
C35 C36 1.380(5)
C35 H35 0.9500
C36 C37 1.397(4)
C36 H36 0.9500
C38 H38A 0.9800
C38 H38C 0.9800
C38 H38B 0.9800
C39 C40 1.364(5)
C40 C41 1.386(4)
C40 H40 0.9500
C41 C42 1.376(4)
C41 H41 0.9500
C42 C43 1.387(4)
C42 H42 0.9500
C44 H44A 0.9800
C44 H44B 0.9800
C44 H44C 0.9800
C45 C46 1.403(4)
C46 C47 1.381(5)
C46 H46 0.9500
C47 C48 1.374(5)
C47 H47 0.9500
C48 C49 1.401(5)
C48 H48 0.9500
C50 H50A 0.9800
C50 H50C 0.9800
C50 H50B 0.9800

loop_
_geom_torsion_atom_site_label_1
_geom_torsion_atom_site_label_2
_geom_torsion_atom_site_label_3
_geom_torsion_atom_site_label_4
_geom_torsion
O1 N1 C1 C6 117.6(3)
O2 N1 C1 C6 -61.9(4)
O1 N1 C1 C2 -63.0(4)
O2 N1 C1 C2 117.4(3)
C6 C1 C2 C3 0.6(5)
N1 C1 C2 C3 -178.7(3)
C6 C1 C2 N8 178.5(3)
N1 C1 C2 N8 -0.8(4)
C24 N8 C2 C3 97.7(4)
C25 N8 C2 C3 -86.6(4)
C24 N8 C2 C1 -80.1(4)
C25 N8 C2 C1 95.6(4)
C1 C2 C3 C4 0.1(5)
N8 C2 C3 C4 -177.8(3)
C2 C3 C4 C5 -0.7(5)
C3 C4 C5 C6 0.6(5)
C2 C1 C6 C5 -0.6(5)
N1 C1 C6 C5 178.6(3)
C2 C1 C6 N2 175.8(3)
N1 C1 C6 N2 -4.9(4)
C4 C5 C6 C1 0.1(5)
C4 C5 C6 N2 -176.4(3)
C8 N2 C6 C1 102.2(4)
C7 N2 C6 C1 -68.7(4)
C8 N2 C6 C5 -81.5(4)
C7 N2 C6 C5 107.7(4)
C12 N3 C8 N2 -177.0(3)
C12 N3 C8 C9 2.3(5)
C6 N2 C8 N3 0.2(4)
C7 N2 C8 N3 170.9(3)
C6 N2 C8 C9 -179.2(3)
C7 N2 C8 C9 -8.5(5)
N3 C8 C9 C10 -2.0(5)
N2 C8 C9 C10 177.3(3)
C8 C9 C10 C11 0.3(5)
C9 C10 C11 C12 0.9(5)
C8 N3 C12 N4 178.5(3)
C8 N3 C12 C11 -0.9(5)
C14 N4 C12 N3 -6.9(4)
C13 N4 C12 N3 -153.1(3)
C14 N4 C12 C11 172.5(3)
C13 N4 C12 C11 26.4(5)
C10 C11 C12 N3 -0.7(5)
C10 C11 C12 N4 179.9(3)
C18 N5 C14 C15 -2.1(5)
C18 N5 C14 N4 176.7(3)
C12 N4 C14 N5 -96.5(3)
C13 N4 C14 N5 50.5(4)
C12 N4 C14 C15 82.5(4)
C13 N4 C14 C15 -130.5(3)
N5 C14 C15 C16 1.8(5)
N4 C14 C15 C16 -177.1(3)
C14 C15 C16 C17 -0.8(5)
C15 C16 C17 C18 0.3(5)
C14 N5 C18 C17 1.6(4)
C14 N5 C18 N6 -178.1(3)
C16 C17 C18 N5 -0.7(5)
C16 C17 C18 N6 179.0(3)
C20 N6 C18 N5 110.5(3)
C19 N6 C18 N5 -45.5(4)
C20 N6 C18 C17 -69.3(4)
C19 N6 C18 C17 134.7(4)
C24 N7 C20 C21 -0.1(4)
C24 N7 C20 N6 179.6(3)
C18 N6 C20 N7 0.7(4)
C19 N6 C20 N7 156.2(3)
C18 N6 C20 C21 -179.6(3)
C19 N6 C20 C21 -24.2(5)
N7 C20 C21 C22 -0.8(5)
N6 C20 C21 C22 179.5(3)
C20 C21 C22 C23 1.3(6)
C21 C22 C23 C24 -0.9(5)
C20 N7 C24 N8 -178.4(3)
C20 N7 C24 C23 0.6(4)
C2 N8 C24 N7 -9.7(4)
C25 N8 C24 N7 174.7(3)
C2 N8 C24 C23 171.3(3)
C25 N8 C24 C23 -4.4(5)
C22 C23 C24 N7 -0.1(5)
C22 C23 C24 N8 178.8(3)
O3 N9 C26 C31 -93.5(3)
O4 N9 C26 C31 86.1(4)
O3 N9 C26 C27 85.4(4)
O4 N9 C26 C27 -95.0(3)
C31 C26 C27 C28 -1.4(5)
N9 C26 C27 C28 179.8(3)
C31 C26 C27 N16 178.1(3)
N9 C26 C27 N16 -0.7(4)
C49 N16 C27 C28 95.7(4)
C50 N16 C27 C28 -92.1(4)
C49 N16 C27 C26 -83.8(4)
C50 N16 C27 C26 88.5(4)
C26 C27 C28 C29 1.1(5)
N16 C27 C28 C29 -178.4(3)
C27 C28 C29 C30 -0.3(6)
C28 C29 C30 C31 -0.2(5)
C27 C26 C31 C30 0.9(5)
N9 C26 C31 C30 179.7(3)
C27 C26 C31 N10 -179.5(3)
N9 C26 C31 N10 -0.7(4)
C29 C30 C31 C26 -0.1(5)
C29 C30 C31 N10 -179.7(3)
C33 N10 C31 C26 111.7(3)
C32 N10 C31 C26 -87.1(4)
C33 N10 C31 C30 -68.8(4)
C32 N10 C31 C30 92.5(4)
C37 N11 C33 N10 180.0(3)
C37 N11 C33 C34 -0.5(4)
C31 N10 C33 N11 -11.5(4)
C32 N10 C33 N11 -172.3(3)
C31 N10 C33 C34 168.9(3)
C32 N10 C33 C34 8.2(4)
N11 C33 C34 C35 -0.1(4)
N10 C33 C34 C35 179.4(3)
C33 C34 C35 C36 0.8(5)
C34 C35 C36 C37 -1.0(5)
C33 N11 C37 N12 179.3(3)
C33 N11 C37 C36 0.3(4)
C38 N12 C37 N11 173.7(4)
C39 N12 C37 N11 0.5(4)
C38 N12 C37 C36 -7.4(5)
C39 N12 C37 C36 179.5(3)
C35 C36 C37 N11 0.5(5)
C35 C36 C37 N12 -178.5(3)
C43 N13 C39 C40 -1.7(5)
C43 N13 C39 N12 176.7(3)
C37 N12 C39 N13 -95.8(4)
C38 N12 C39 N13 90.7(4)
C37 N12 C39 C40 82.6(4)
C38 N12 C39 C40 -90.8(4)
N13 C39 C40 C41 0.3(5)
N12 C39 C40 C41 -178.0(3)
C39 C40 C41 C42 1.2(5)
C40 C41 C42 C43 -1.3(5)
C39 N13 C43 C42 1.5(4)
C39 N13 C43 N14 -178.1(3)
C41 C42 C43 N13 -0.1(5)
C41 C42 C43 N14 179.5(3)
C45 N14 C43 N13 114.2(3)
C44 N14 C43 N13 -45.6(4)
C45 N14 C43 C42 -65.4(4)
C44 N14 C43 C42 134.8(3)
C49 N15 C45 N14 -178.7(3)
C49 N15 C45 C46 0.8(5)
C43 N14 C45 N15 -0.9(4)
C44 N14 C45 N15 158.3(3)
C43 N14 C45 C46 179.6(3)
C44 N14 C45 C46 -21.2(5)
N15 C45 C46 C47 -0.1(5)
N14 C45 C46 C47 179.3(3)
C45 C46 C47 C48 0.4(5)
C46 C47 C48 C49 -1.3(5)
C45 N15 C49 N16 177.8(3)
C45 N15 C49 C48 -1.8(5)
C27 N16 C49 N15 -9.2(4)
C50 N16 C49 N15 178.8(3)
C27 N16 C49 C48 170.4(3)
C50 N16 C49 C48 -1.6(5)
C47 C48 C49 N15 2.1(5)
C47 C48 C49 N16 -177.5(3)

loop_
_platon_squeeze_void_nr
_platon_squeeze_void_average_x
_platon_squeeze_void_average_y
_platon_squeeze_void_average_z
_platon_squeeze_void_volume
_platon_squeeze_void_count_electrons
_platon_squeeze_void_content
1 -0.042 0.350 0.124 159 28 ' '
2 0.041 0.850 0.376 160 28 ' '
3 -0.042 0.150 0.624 159 28 ' '
4 0.041 0.650 0.876 160 28 ' '
